data_7247818
loop_
_publ_author_name
'Muthusamy, Ramya'
'Karuppannan, Srinivasan'

_publ_section_title
;
 Liquid--liquid phase separation and crystallization of aspirin polymorphs
 from a water--acetonitrile mixed solvent medium through a swift cooling
 process
;
_journal_issue 47
_journal_name_full CrystEngComm
_journal_page_first 6611
_journal_page_last 6621
_journal_paper_doi 10.1039/D3CE00611E
_journal_volume 25
_journal_year 2023
_chemical_formula_moiety C9H8O4
_chemical_formula_sum 'C9 H8 O4'
_chemical_formula_weight 180.15
_chemical_melting_point 409
_chemical_name_common Aspirin
_chemical_name_systematic 2-acetoxybenzoicacid
_chemical_properties_physical Hygroscopic
_space_group_crystal_system monoclinic
_space_group_IT_number 14
_space_group_name_Hall '-P 2ybc'
_space_group_name_H-M_alt 'P 1 21/c 1'
_atom_sites_solution_hydrogens geom
_audit_block_doi 10.5517/ccdc.csd.cc2bk69f
_audit_creation_method SHELXL-2016/6
_audit_update_record
;
2022-03-23 deposited with the CCDC.	2023-10-20 downloaded from the CCDC.
;
_cell_angle_alpha 90
_cell_angle_beta 111.627(3)
_cell_angle_gamma 90
_cell_formula_units_Z 4
_cell_length_a 12.2633(15)
_cell_length_b 6.5624(8)
_cell_length_c 11.4726(14)
_cell_measurement_reflns_used 6070
_cell_measurement_temperature 296(2)
_cell_measurement_theta_max 22.30
_cell_measurement_theta_min 3.57
_cell_volume 858.28(18)
_computing_cell_refinement 'Bruker SAINT'
_computing_data_collection 'Bruker APEX3'
_computing_data_reduction 'Bruker SAINT'
_computing_molecular_graphics 'Bruker SHELXTL'
_computing_publication_material 'Bruker SHELXTL AND ENCIFER'
_computing_structure_refinement 'SHELXL-2016/6 (Sheldrick, 2016)'
_computing_structure_solution 'SHELXT 2014/5 (Sheldrick, 2014)'
_diffrn_ambient_temperature 296(2)
_diffrn_measured_fraction_theta_full 0.999
_diffrn_measured_fraction_theta_max 0.998
_diffrn_measurement_device_type 'Bruker APEX-III CMOS PHOTON DECTECTOR'
_diffrn_measurement_method '\f and \w scans'
_diffrn_radiation_type MoK\a
_diffrn_radiation_wavelength 0.71073
_diffrn_reflns_av_R_equivalents 0.1492
_diffrn_reflns_av_unetI/netI 0.0589
_diffrn_reflns_Laue_measured_fraction_full 0.999
_diffrn_reflns_Laue_measured_fraction_max 0.998
_diffrn_reflns_limit_h_max 15
_diffrn_reflns_limit_h_min -15
_diffrn_reflns_limit_k_max 8
_diffrn_reflns_limit_k_min -8
_diffrn_reflns_limit_l_max 14
_diffrn_reflns_limit_l_min -14
_diffrn_reflns_number 51801
_diffrn_reflns_point_group_measured_fraction_full 0.999
_diffrn_reflns_point_group_measured_fraction_max 0.998
_diffrn_reflns_theta_full 25.242
_diffrn_reflns_theta_max 27.246
_diffrn_reflns_theta_min 3.572
_diffrn_source 'Sealed micro focustube'
_exptl_absorpt_coefficient_mu 0.111
_exptl_absorpt_correction_type multi-scan
_exptl_absorpt_process_details 'R.H.Blessing Acta Crystallogr.A 1995,51,33'
_exptl_crystal_colour colourless
_exptl_crystal_density_diffrn 1.394
_exptl_crystal_description platy
_exptl_crystal_F_000 376
_exptl_crystal_recrystallization_method 'Solution Crystallization process'
_exptl_crystal_size_max 0.020
_exptl_crystal_size_mid 0.010
_exptl_crystal_size_min 0.005
_exptl_transmission_factor_max 0.9990
_exptl_transmission_factor_min 0.9980
_refine_diff_density_max 0.514
_refine_diff_density_min -0.238
_refine_diff_density_rms 0.058
_refine_ls_extinction_method none
_refine_ls_goodness_of_fit_ref 1.012
_refine_ls_hydrogen_treatment constr
_refine_ls_matrix_type full
_refine_ls_number_parameters 120
_refine_ls_number_reflns 1915
_refine_ls_number_restraints 0
_refine_ls_restrained_S_all 1.012
_refine_ls_R_factor_all 0.1545
_refine_ls_R_factor_gt 0.0748
_refine_ls_shift/su_max 0.000
_refine_ls_shift/su_mean 0.000
_refine_ls_structure_factor_coef Fsqd
_refine_ls_weighting_details 'w=1/[\s^2^(Fo^2^)+(0.0986P)^2^+0.4457P] where P=(Fo^2^+2Fc^2^)/3'
_refine_ls_weighting_scheme calc
_refine_ls_wR_factor_gt 0.1681
_refine_ls_wR_factor_ref 0.2056
_reflns_Friedel_coverage 0.000
_reflns_number_gt 1016
_reflns_number_total 1915
_reflns_threshold_expression 'I > 2\s(I)'
_cod_data_source_file d3ce00611e2.cif
_cod_data_source_block ID1215MAmonop_a
_cod_depositor_comments
;
The following automatic conversions were performed:

data item '_exptl_absorpt_correction_type' value 'Multi-scan' was
changed to 'multi-scan' in accordance with the
/home/data/users/saulius/crontab/automatic-downloads/current/RSC/lib/dictionaries/cif_core.dic
dictionary named 'cif_core.dic' version 2.4.2 last updated on
2011-04-26.

Automatic conversion script
Id: cif_fix_values 8170 2020-07-09 18:12:32Z antanas 
;
_cod_original_sg_symbol_H-M 'P 21/c'
_cod_database_code 7247818
_shelx_space_group_comment
;
The symmetry employed for this shelxl refinement is uniquely defined
by the following loop, which should always be used as a source of
symmetry information in preference to the above space-group names.
They are only intended as comments.
;
_shelx_estimated_absorpt_t_min 0.998
_shelx_estimated_absorpt_t_max 0.999

loop_
_space_group_symop_operation_xyz
'x, y, z'
'-x, y+1/2, -z+1/2'
'-x, -y, -z'
'x, -y-1/2, z-1/2'

loop_
_atom_site_label
_atom_site_type_symbol
_atom_site_fract_x
_atom_site_fract_y
_atom_site_fract_z
_atom_site_U_iso_or_equiv
_atom_site_adp_type
_atom_site_occupancy
_atom_site_site_symmetry_order
_atom_site_calc_flag
_atom_site_refinement_flags_posn
_atom_site_refinement_flags_adp
_atom_site_refinement_flags_occupancy
_atom_site_disorder_assembly
_atom_site_disorder_group
O3 O 0.78414(19) 0.5882(4) 0.72717(18) 0.0494(7) Uani 1 1 d . . . . .
O2 O 0.6191(2) 0.8595(4) 0.6088(2) 0.0569(7) Uani 1 1 d . . . . .
H2 H 0.570366 0.949210 0.600880 0.085 Uiso 1 1 calc R U . . .
O1 O 0.5101(2) 0.8103(4) 0.4082(2) 0.0593(7) Uani 1 1 d . . . . .
O4 O 0.9040(2) 0.7804(4) 0.6661(2) 0.0618(8) Uani 1 1 d . . . . .
C7 C 0.5902(3) 0.7557(5) 0.5058(3) 0.0363(8) Uani 1 1 d . . . . .
C1 C 0.6534(3) 0.5644(5) 0.5073(3) 0.0389(8) Uani 1 1 d . . . . .
C8 C 0.8650(3) 0.7404(5) 0.7439(3) 0.0448(8) Uani 1 1 d . . . . .
C2 C 0.7452(3) 0.4867(5) 0.6110(3) 0.0441(8) Uani 1 1 d . . . . .
C6 C 0.6182(3) 0.4494(5) 0.3979(3) 0.0468(9) Uani 1 1 d . . . . .
H6 H 0.557147 0.496702 0.327348 0.056 Uiso 1 1 calc R U . . .
C5 C 0.6714(3) 0.2669(5) 0.3912(3) 0.0518(9) Uani 1 1 d . . . . .
H5 H 0.646873 0.192119 0.317169 0.062 Uiso 1 1 calc R U . . .
C3 C 0.7978(3) 0.3031(6) 0.6048(3) 0.0539(10) Uani 1 1 d . . . . .
H3 H 0.857916 0.251764 0.674751 0.065 Uiso 1 1 calc R U . . .
C4 C 0.7604(3) 0.1984(6) 0.4946(4) 0.0576(10) Uani 1 1 d . . . . .
H4 H 0.796800 0.076005 0.490018 0.069 Uiso 1 1 calc R U . . .
C9 C 0.8958(4) 0.8347(8) 0.8687(3) 0.0741(13) Uani 1 1 d . . . . .
H9A H 0.943935 0.952422 0.874373 0.111 Uiso 1 1 calc R U . . .
H9B H 0.937945 0.738249 0.932248 0.111 Uiso 1 1 calc R U . . .
H9C H 0.825371 0.874887 0.880813 0.111 Uiso 1 1 calc R U . . .

loop_
_atom_site_aniso_label
_atom_site_aniso_U_11
_atom_site_aniso_U_22
_atom_site_aniso_U_33
_atom_site_aniso_U_23
_atom_site_aniso_U_13
_atom_site_aniso_U_12
O3 0.0540(14) 0.0602(16) 0.0308(12) 0.0010(11) 0.0121(10) -0.0029(12)
O2 0.0595(16) 0.0580(17) 0.0471(14) -0.0113(12) 0.0125(12) 0.0119(12)
O1 0.0666(16) 0.0628(17) 0.0395(14) -0.0012(12) 0.0089(13) 0.0136(13)
O4 0.0642(16) 0.079(2) 0.0453(14) -0.0075(13) 0.0238(13) -0.0165(14)
C7 0.0375(17) 0.0375(19) 0.0316(17) -0.0004(15) 0.0100(14) -0.0040(14)
C1 0.0399(17) 0.0416(19) 0.0363(17) -0.0001(15) 0.0151(14) -0.0047(15)
C8 0.0403(19) 0.054(2) 0.0366(19) 0.0002(16) 0.0096(15) 0.0017(16)
C2 0.0472(19) 0.045(2) 0.0399(18) 0.0051(16) 0.0155(15) -0.0042(16)
C6 0.0459(19) 0.051(2) 0.0410(19) -0.0011(16) 0.0132(15) -0.0019(17)
C5 0.054(2) 0.049(2) 0.050(2) -0.0081(18) 0.0171(18) -0.0037(17)
C3 0.048(2) 0.060(2) 0.050(2) 0.0095(19) 0.0139(17) 0.0056(18)
C4 0.058(2) 0.052(2) 0.065(3) -0.001(2) 0.024(2) 0.0039(19)
C9 0.068(3) 0.106(4) 0.048(2) -0.024(2) 0.022(2) -0.012(2)

loop_
_atom_type_symbol
_atom_type_description
_atom_type_scat_dispersion_real
_atom_type_scat_dispersion_imag
_atom_type_scat_source
C C 0.0033 0.0016 'International Tables Vol C Tables 4.2.6.8 and 6.1.1.4'
H H 0.0000 0.0000 'International Tables Vol C Tables 4.2.6.8 and 6.1.1.4'
O O 0.0106 0.0060 'International Tables Vol C Tables 4.2.6.8 and 6.1.1.4'

loop_
_geom_angle_atom_site_label_1
_geom_angle_atom_site_label_2
_geom_angle_atom_site_label_3
_geom_angle
_geom_angle_site_symmetry_1
_geom_angle_site_symmetry_3
_geom_angle_publ_flag
C8 O3 C2 116.9(2) . . ?
C7 O2 H2 109.5 . . ?
O1 C7 O2 122.1(3) . . ?
O1 C7 C1 119.7(3) . . ?
O2 C7 C1 118.2(3) . . ?
C6 C1 C2 117.0(3) . . ?
C6 C1 C7 117.8(3) . . ?
C2 C1 C7 125.2(3) . . ?
O4 C8 O3 121.8(3) . . ?
O4 C8 C9 127.4(3) . . ?
O3 C8 C9 110.7(3) . . ?
C3 C2 C1 121.3(3) . . ?
C3 C2 O3 117.4(3) . . ?
C1 C2 O3 121.2(3) . . ?
C5 C6 C1 121.7(3) . . ?
C5 C6 H6 119.1 . . ?
C1 C6 H6 119.1 . . ?
C4 C5 C6 118.9(3) . . ?
C4 C5 H5 120.6 . . ?
C6 C5 H5 120.6 . . ?
C4 C3 C2 119.0(3) . . ?
C4 C3 H3 120.5 . . ?
C2 C3 H3 120.5 . . ?
C5 C4 C3 122.1(4) . . ?
C5 C4 H4 119.0 . . ?
C3 C4 H4 119.0 . . ?
C8 C9 H9A 109.5 . . ?
C8 C9 H9B 109.5 . . ?
H9A C9 H9B 109.5 . . ?
C8 C9 H9C 109.5 . . ?
H9A C9 H9C 109.5 . . ?
H9B C9 H9C 109.5 . . ?

loop_
_geom_bond_atom_site_label_1
_geom_bond_atom_site_label_2
_geom_bond_distance
_geom_bond_site_symmetry_2
_geom_bond_publ_flag
O3 C8 1.370(4) . ?
O3 C2 1.407(4) . ?
O2 C7 1.295(4) . ?
O2 H2 0.8200 . ?
O1 C7 1.240(4) . ?
O4 C8 1.187(4) . ?
C7 C1 1.472(4) . ?
C1 C6 1.390(4) . ?
C1 C2 1.399(4) . ?
C8 C9 1.477(5) . ?
C2 C3 1.381(5) . ?
C6 C5 1.380(5) . ?
C6 H6 0.9300 . ?
C5 C4 1.359(5) . ?
C5 H5 0.9300 . ?
C3 C4 1.361(5) . ?
C3 H3 0.9300 . ?
C4 H4 0.9300 . ?
C9 H9A 0.9600 . ?
C9 H9B 0.9600 . ?
C9 H9C 0.9600 . ?

loop_
_geom_torsion_atom_site_label_1
_geom_torsion_atom_site_label_2
_geom_torsion_atom_site_label_3
_geom_torsion_atom_site_label_4
_geom_torsion
_geom_torsion_site_symmetry_1
_geom_torsion_site_symmetry_2
_geom_torsion_site_symmetry_3
_geom_torsion_site_symmetry_4
_geom_torsion_publ_flag
O1 C7 C1 C6 -1.3(4) . . . . ?
O2 C7 C1 C6 177.1(3) . . . . ?
O1 C7 C1 C2 179.8(3) . . . . ?
O2 C7 C1 C2 -1.7(4) . . . . ?
C2 O3 C8 O4 -2.7(5) . . . . ?
C2 O3 C8 C9 179.0(3) . . . . ?
C6 C1 C2 C3 -0.4(4) . . . . ?
C7 C1 C2 C3 178.5(3) . . . . ?
C6 C1 C2 O3 -177.6(3) . . . . ?
C7 C1 C2 O3 1.3(5) . . . . ?
C8 O3 C2 C3 97.8(3) . . . . ?
C8 O3 C2 C1 -84.9(3) . . . . ?
C2 C1 C6 C5 -0.2(5) . . . . ?
C7 C1 C6 C5 -179.2(3) . . . . ?
C1 C6 C5 C4 0.2(5) . . . . ?
C1 C2 C3 C4 1.1(5) . . . . ?
O3 C2 C3 C4 178.4(3) . . . . ?
C6 C5 C4 C3 0.6(6) . . . . ?
C2 C3 C4 C5 -1.2(6) . . . . ?
